data_4300185
loop_
_publ_author_name
'Pramatha Payra'
'Huichang Zhang'
'Wai Him Kwok'
'Maosheng Duan'
'Judith Gallucci'
'Michael K. Chan'

_publ_contact_author_address
;Departments of Chemistry and Biochemistry
The Ohio State University
100 West 18th Avenue
Columbus, OH 43210
;
_publ_contact_author_email chan@chemistry.ohio-state.edu
_publ_contact_author_fax 614-292-6773
_publ_contact_author_name 'Michael K. Chan'
_publ_contact_author_phone 614-292-8375
_publ_section_title
;
Structural Trends in First-Row Transition-Metal Bis(benzimidazole)
Complexes
;
_journal_name_full 'Inorganic Chemistry'
_journal_page_first 1076
_journal_page_last 1080
_journal_paper_doi 10.1021/ic991075a
_journal_volume 39
_journal_year 2000
_chemical_formula_sum 'C60 H51 B Cl Fe N9'
_chemical_formula_weight 1000.21
_space_group_IT_number 2
_symmetry_cell_setting triclinic
_symmetry_Int_Tables_number 2
_symmetry_space_group_name_Hall '-P 1'
_symmetry_space_group_name_H-M 'P -1'
_audit_creation_method SHELXL--93
_cell_angle_alpha 72.086(1)
_cell_angle_beta 75.900(1)
_cell_angle_gamma 84.375(1)
_cell_formula_units_Z 2
_cell_length_a 13.0776(3)
_cell_length_b 13.3976(2)
_cell_length_c 15.5236(3)
_cell_measurement_temperature 173
_cell_volume 2509.25(9)
_computing_data_reduction 'Denzo and Scalepack (Otwinowski & Minor, 1997)'
_computing_structure_refinement 'SHELXL--93 (Sheldrick, 1993)'
_computing_structure_solution 'SHELXS--86 (Sheldrick, 1990)'
_diffrn_ambient_temperature 173
_diffrn_measurement_device 'Nonius Kappa CCD'
_diffrn_radiation_monochromator graphite
_diffrn_radiation_source 'fine-focus sealed tube'
_diffrn_radiation_type MoK\a
_diffrn_radiation_wavelength 0.71073
_diffrn_reflns_av_R_equivalents 0.067
_diffrn_reflns_limit_h_max 15
_diffrn_reflns_limit_h_min -15
_diffrn_reflns_limit_k_max 15
_diffrn_reflns_limit_k_min -15
_diffrn_reflns_limit_l_max 18
_diffrn_reflns_limit_l_min -18
_diffrn_reflns_number 51606
_diffrn_reflns_theta_max 25.03
_diffrn_reflns_theta_min 2.29
_exptl_absorpt_coefficient_mu 0.404
_exptl_absorpt_correction_type none
_exptl_crystal_colour 'dark brown'
_exptl_crystal_density_diffrn 1.324
_exptl_crystal_description plate
_exptl_crystal_F_000 1044
_exptl_crystal_size_max 0.19
_exptl_crystal_size_mid 0.15
_exptl_crystal_size_min 0.04
_refine_diff_density_max 0.247
_refine_diff_density_min -0.270
_refine_ls_extinction_method none
_refine_ls_goodness_of_fit_all 1.061
_refine_ls_goodness_of_fit_obs 1.092
_refine_ls_hydrogen_treatment noref
_refine_ls_matrix_type full
_refine_ls_number_parameters 655
_refine_ls_number_reflns 8857
_refine_ls_number_restraints 1
_refine_ls_restrained_S_all 1.064
_refine_ls_restrained_S_obs 1.093
_refine_ls_R_factor_all 0.0743
_refine_ls_R_factor_obs 0.0441
_refine_ls_shift/esd_max -0.018
_refine_ls_structure_factor_coef Fsqd
_refine_ls_weighting_details 'w=1/[\s^2^(Fo^2^)+(0.0275P)^2^+2.0964P] where P=(Fo^2^+2Fc^2^)/3'
_refine_ls_weighting_scheme calc
_refine_ls_wR_factor_all 0.0987
_refine_ls_wR_factor_obs 0.0863
_reflns_number_observed 6581
_reflns_number_total 8859
_reflns_observed_criterion >2sigma(I)
_cod_depositor_comments
;
The following automatic conversions were performed:

'_refine_ls_weighting_scheme' value 'calc
w=1/[\s^2^(Fo^2^)+(0.0275P)^2^+2.0964P] where P=(Fo^2^+2Fc^2^)/3' was
changed to 'calc'. New tag '_refine_ls_weighting_details' was
created. The value of the new tag was set to
'w=1/[\s^2^(Fo^2^)+(0.0275P)^2^+2.0964P] where P=(Fo^2^+2Fc^2^)/3'.

Automatic conversion script
Id: cif_fix_values 3143 2015-03-26 13:38:13Z robertas 
;
_cod_original_cell_volume 2509.25(8)
_cod_database_code 4300185

loop_
_symmetry_equiv_pos_as_xyz
'x, y, z'
'-x, -y, -z'

loop_
_atom_site_aniso_label
_atom_site_aniso_U_11
_atom_site_aniso_U_22
_atom_site_aniso_U_33
_atom_site_aniso_U_23
_atom_site_aniso_U_13
_atom_site_aniso_U_12
Fe 0.0276(2) 0.0272(2) 0.0201(2) -0.00847(15) -0.0069(2) 0.0020(2)
Cl 0.0535(5) 0.0284(3) 0.0270(4) -0.0087(3) -0.0090(3) 0.0003(3)
N1 0.0323(13) 0.0277(11) 0.0216(11) -0.0079(9) -0.0075(10) 0.0030(10)
N2 0.0276(12) 0.0349(12) 0.0249(11) -0.0120(10) -0.0070(10) 0.0002(10)
N3 0.0246(12) 0.0291(11) 0.0229(11) -0.0093(9) -0.0066(9) 0.0019(9)
N4 0.0276(12) 0.0278(11) 0.0226(11) -0.0089(9) -0.0080(9) 0.0046(9)
N5 0.051(2) 0.0289(12) 0.0210(12) -0.0072(9) -0.0118(11) -0.0007(11)
N6 0.0289(12) 0.0288(11) 0.0216(11) -0.0106(9) -0.0073(9) 0.0009(9)
N7 0.084(3) 0.066(2) 0.057(2) -0.010(2) 0.004(2) -0.004(2)
N8 0.068(2) 0.062(2) 0.066(2) -0.024(2) -0.006(2) 0.003(2)
N9 0.075(4) 0.148(6) 0.179(6) -0.064(5) -0.024(4) 0.011(3)
C60A 0.075(4) 0.148(6) 0.179(6) -0.064(5) -0.024(4) 0.011(3)
C1 0.034(2) 0.0244(13) 0.0233(14) -0.0075(11) -0.0031(12) 0.0021(11)
C2 0.044(2) 0.0276(14) 0.0226(14) -0.0087(11) -0.0050(12) 0.0000(12)
C3 0.061(2) 0.036(2) 0.0226(15) -0.0039(12) -0.0042(14) -0.0074(14)
C4 0.050(2) 0.042(2) 0.032(2) -0.0055(13) 0.0024(14) -0.0108(14)
C5 0.036(2) 0.038(2) 0.034(2) -0.0097(13) -0.0037(13) -0.0041(13)
C6 0.0301(15) 0.0282(14) 0.0274(14) -0.0097(11) -0.0032(12) 0.0026(11)
C7 0.0249(14) 0.0296(14) 0.0294(14) -0.0110(12) -0.0054(12) 0.0012(11)
C8 0.0264(14) 0.0258(13) 0.0265(14) -0.0086(11) -0.0099(11) -0.0007(11)
C9 0.029(2) 0.0306(14) 0.033(2) -0.0094(12) -0.0075(12) 0.0028(12)
C10 0.030(2) 0.0347(15) 0.041(2) -0.0083(13) -0.0151(13) 0.0048(12)
C11 0.038(2) 0.0316(14) 0.0305(15) -0.0036(12) -0.0167(13) -0.0018(12)
C12 0.032(2) 0.0303(14) 0.0228(14) -0.0081(11) -0.0070(11) -0.0036(12)
C13 0.0281(14) 0.0243(13) 0.0249(13) -0.0085(11) -0.0097(11) -0.0001(11)
C14 0.0280(14) 0.0245(13) 0.0212(13) -0.0053(10) -0.0059(11) -0.0023(11)
C15 0.038(2) 0.041(2) 0.0266(14) -0.0170(12) -0.0118(12) 0.0016(13)
C16 0.0265(14) 0.0255(13) 0.0233(13) -0.0079(11) -0.0060(11) 0.0002(11)
C17 0.034(2) 0.0352(15) 0.0296(14) -0.0168(12) -0.0051(12) 0.0007(12)
C18 0.027(2) 0.038(2) 0.043(2) -0.0194(13) -0.0073(13) 0.0076(12)
C19 0.028(2) 0.041(2) 0.038(2) -0.0181(13) -0.0121(12) 0.0053(12)
C20 0.0289(15) 0.0311(14) 0.0284(14) -0.0105(11) -0.0080(12) 0.0016(11)
C21 0.0280(15) 0.0255(13) 0.0229(13) -0.0083(10) -0.0049(11) -0.0005(11)
C22 0.031(2) 0.040(2) 0.0291(15) -0.0123(12) -0.0124(12) 0.0046(13)
C23 0.033(2) 0.0343(14) 0.0301(15) -0.0144(12) -0.0159(12) 0.0079(12)
C24 0.030(2) 0.056(2) 0.038(2) -0.0236(14) -0.0064(13) -0.0022(14)
C25 0.037(2) 0.057(2) 0.052(2) -0.028(2) -0.013(2) -0.0057(15)
C26 0.046(2) 0.045(2) 0.042(2) -0.0265(14) -0.0213(15) 0.0092(14)
C27 0.044(2) 0.0349(15) 0.0270(14) -0.0129(12) -0.0149(13) 0.0056(13)
C28 0.035(2) 0.0304(14) 0.0249(14) -0.0099(11) -0.0129(12) 0.0057(12)
C29 0.038(2) 0.0261(13) 0.0213(14) -0.0094(11) -0.0086(12) 0.0029(11)
C30 0.082(2) 0.038(2) 0.025(2) -0.0056(13) -0.024(2) -0.007(2)
C31 0.036(2) 0.0263(14) 0.0318(15) -0.0065(11) -0.0102(12) -0.0004(12)
C32 0.039(2) 0.0350(15) 0.033(2) -0.0075(12) -0.0113(13) 0.0006(13)
C33 0.032(2) 0.039(2) 0.040(2) -0.0015(13) -0.0074(13) 0.0005(13)
C34 0.035(2) 0.0306(15) 0.053(2) 0.0006(14) -0.0209(15) -0.0032(13)
C35 0.050(2) 0.037(2) 0.054(2) -0.0174(14) -0.027(2) 0.0019(14)
C36 0.039(2) 0.038(2) 0.047(2) -0.0215(14) -0.0143(14) 0.0035(13)
C37 0.0267(15) 0.0320(14) 0.0343(15) -0.0150(12) -0.0076(12) 0.0037(11)
C38 0.035(2) 0.0318(15) 0.043(2) -0.0155(13) -0.0122(13) 0.0009(12)
C39 0.047(2) 0.038(2) 0.041(2) -0.0144(14) -0.0220(14) 0.0054(14)
C40 0.045(2) 0.042(2) 0.033(2) -0.0109(13) -0.0117(14) 0.0052(14)
C41 0.036(2) 0.040(2) 0.037(2) -0.0096(13) -0.0066(13) -0.0041(13)
C42 0.034(2) 0.041(2) 0.035(2) -0.0151(13) -0.0086(13) -0.0029(13)
C43 0.030(2) 0.037(2) 0.033(2) -0.0131(12) -0.0130(12) 0.0007(12)
C44 0.046(2) 0.036(2) 0.040(2) -0.0092(14) -0.0057(14) 0.0057(14)
C45 0.048(2) 0.058(2) 0.033(2) -0.0100(15) -0.0039(14) 0.001(2)
C46 0.033(2) 0.057(2) 0.044(2) -0.029(2) -0.0122(14) 0.0072(14)
C47 0.034(2) 0.039(2) 0.050(2) -0.0217(14) -0.0147(14) 0.0017(13)
C48 0.033(2) 0.035(2) 0.036(2) -0.0131(13) -0.0093(13) -0.0027(12)
C49 0.033(2) 0.0344(15) 0.0296(15) -0.0122(12) -0.0096(12) 0.0026(12)
C50 0.033(2) 0.039(2) 0.0264(14) -0.0107(12) -0.0060(12) 0.0003(12)
C51 0.043(2) 0.0306(15) 0.037(2) -0.0071(12) -0.0063(14) 0.0058(13)
C52 0.052(2) 0.0291(15) 0.040(2) -0.0097(13) -0.0088(15) -0.0045(14)
C53 0.040(2) 0.040(2) 0.048(2) -0.0108(14) -0.0135(15) -0.0071(14)
C54 0.038(2) 0.033(2) 0.050(2) -0.0116(13) -0.0161(14) 0.0020(13)
C55 0.041(2) 0.054(2) 0.041(2) -0.016(2) -0.0061(15) 0.009(2)
C56 0.059(2) 0.052(2) 0.051(2) -0.010(2) -0.002(2) 0.008(2)
C57 0.063(2) 0.050(2) 0.049(2) -0.027(2) -0.017(2) 0.013(2)
C58 0.104(4) 0.080(3) 0.047(2) -0.014(2) 0.001(2) 0.011(2)
C59 0.143(6) 0.065(3) 0.078(3) -0.006(3) 0.006(4) 0.047(3)
C60 0.125(5) 0.101(4) 0.144(5) -0.041(3) -0.047(4) 0.006(3)
N9A 0.125(5) 0.101(4) 0.144(5) -0.041(3) -0.047(4) 0.006(3)
B 0.031(2) 0.032(2) 0.035(2) -0.0114(14) -0.0091(14) -0.0008(13)

loop_
_atom_site_label
_atom_site_type_symbol
_atom_site_fract_x
_atom_site_fract_y
_atom_site_fract_z
_atom_site_U_iso_or_equiv
_atom_site_thermal_displace_type
_atom_site_occupancy
_atom_site_calc_flag
_atom_site_refinement_flags
_atom_site_disorder_group
Fe Fe 0.98550(3) 0.10974(3) 0.71891(2) 0.02451(10) Uani 1 d . .
Cl Cl 0.99876(6) -0.06661(5) 0.76617(4) 0.0363(2) Uani 1 d . .
N1 N 1.0348(2) 0.1767(2) 0.57785(13) 0.0271(5) Uani 1 d . .
N2 N 0.8291(2) 0.1482(2) 0.68594(14) 0.0283(5) Uani 1 d . .
N3 N 0.9283(2) 0.1741(2) 0.82568(13) 0.0251(5) Uani 1 d . .
N4 N 1.1363(2) 0.1605(2) 0.72817(13) 0.0256(5) Uani 1 d . .
N5 N 1.0328(2) 0.2382(2) 0.42758(14) 0.0330(5) Uani 1 d . .
N6 N 0.9163(2) 0.2269(2) 0.95048(13) 0.0255(5) Uani 1 d . .
N7 N 0.5946(3) 1.0133(3) 0.8657(2) 0.0742(9) Uani 1 d . .
N8 N 0.5780(3) 0.9268(2) 0.4006(2) 0.0657(8) Uani 1 d . .
N9 N 0.7482(4) 0.3591(5) 0.4761(5) 0.132(3) Uani 0.40(5) d P .
C60A C 0.7482(4) 0.3591(5) 0.4761(5) 0.132(3) Uani 0.56(5) d P .
C1 C 1.1218(2) 0.2376(2) 0.5325(2) 0.0281(6) Uani 1 d . .
C2 C 1.1220(2) 0.2773(2) 0.4381(2) 0.0317(6) Uani 1 d . .
C3 C 1.2009(3) 0.3424(2) 0.3752(2) 0.0415(7) Uani 1 d . .
H3 H 1.2002(3) 0.3690(2) 0.3125(2) 0.050 Uiso 1 calc R .
C4 C 1.2798(3) 0.3654(2) 0.4101(2) 0.0440(7) Uani 1 d . .
H4 H 1.3336(3) 0.4087(2) 0.3700(2) 0.053 Uiso 1 calc R .
C5 C 1.2811(2) 0.3256(2) 0.5043(2) 0.0369(7) Uani 1 d . .
H5 H 1.3361(2) 0.3430(2) 0.5250(2) 0.044 Uiso 1 calc R .
C6 C 1.2027(2) 0.2603(2) 0.5683(2) 0.0290(6) Uani 1 d . .
C7 C 1.2079(2) 0.2179(2) 0.6651(2) 0.0277(6) Uani 1 d . .
H7 H 1.2663(2) 0.2331(2) 0.6827(2) 0.033 Uiso 1 calc R .
C8 C 1.1573(2) 0.1180(2) 0.8193(2) 0.0253(6) Uani 1 d . .
C9 C 1.2519(2) 0.0645(2) 0.8291(2) 0.0313(6) Uani 1 d . .
H9 H 1.3014(2) 0.0582(2) 0.7766(2) 0.038 Uiso 1 calc R .
C10 C 1.2732(2) 0.0203(2) 0.9159(2) 0.0352(6) Uani 1 d . .
H10 H 1.3374(2) -0.0147(2) 0.9215(2) 0.042 Uiso 1 calc R .
C11 C 1.1999(2) 0.0279(2) 0.9945(2) 0.0329(6) Uani 1 d . .
H11 H 1.2147(2) -0.0013(2) 1.0529(2) 0.039 Uiso 1 calc R .
C12 C 1.1043(2) 0.0792(2) 0.9857(2) 0.0279(6) Uani 1 d . .
H12 H 1.0545(2) 0.0829(2) 1.0389(2) 0.033 Uiso 1 calc R .
C13 C 1.0809(2) 0.1256(2) 0.8989(2) 0.0248(5) Uani 1 d . .
C14 C 0.9773(2) 0.1766(2) 0.8916(2) 0.0247(5) Uani 1 d . .
C15 C 0.9414(2) 0.2544(2) 1.0276(2) 0.0328(6) Uani 1 d . .
H15A H 0.9047(11) 0.3184(7) 1.0335(8) 0.049 Uiso 1 calc R .
H15B H 1.0160(3) 0.2635(13) 1.0154(6) 0.049 Uiso 1 calc R .
H15C H 0.9200(12) 0.1991(6) 1.0843(3) 0.049 Uiso 1 calc R .
C16 C 0.8232(2) 0.2591(2) 0.9213(2) 0.0249(5) Uani 1 d . .
C17 C 0.7361(2) 0.3159(2) 0.9539(2) 0.0318(6) Uani 1 d . .
H17 H 0.7303(2) 0.3370(2) 1.0067(2) 0.038 Uiso 1 calc R .
C18 C 0.6585(2) 0.3394(2) 0.9040(2) 0.0350(6) Uani 1 d . .
H18 H 0.6001(2) 0.3799(2) 0.9222(2) 0.042 Uiso 1 calc R .
C19 C 0.6648(2) 0.3042(2) 0.8268(2) 0.0337(6) Uani 1 d . .
H19 H 0.6102(2) 0.3210(2) 0.7957(2) 0.040 Uiso 1 calc R .
C20 C 0.7509(2) 0.2446(2) 0.7955(2) 0.0289(6) Uani 1 d . .
C21 C 0.8323(2) 0.2249(2) 0.8435(2) 0.0253(6) Uani 1 d . .
C22 C 0.7516(2) 0.2015(2) 0.7203(2) 0.0320(6) Uani 1 d . .
H22 H 0.6920(2) 0.2131(2) 0.6954(2) 0.038 Uiso 1 calc R .
C23 C 0.8134(2) 0.1034(2) 0.6171(2) 0.0305(6) Uani 1 d . .
C24 C 0.7263(2) 0.0426(2) 0.6362(2) 0.0390(7) Uani 1 d . .
H24 H 0.6766(2) 0.0339(2) 0.6920(2) 0.047 Uiso 1 calc R .
C25 C 0.7128(2) -0.0053(2) 0.5726(2) 0.0450(8) Uani 1 d . .
H25 H 0.6545(2) -0.0465(2) 0.5860(2) 0.054 Uiso 1 calc R .
C26 C 0.7856(2) 0.0079(2) 0.4894(2) 0.0399(7) Uani 1 d . .
H26 H 0.7756(2) -0.0234(2) 0.4463(2) 0.048 Uiso 1 calc R .
C27 C 0.8735(2) 0.0673(2) 0.4697(2) 0.0335(6) Uani 1 d . .
H27 H 0.9230(2) 0.0745(2) 0.4140(2) 0.040 Uiso 1 calc R .
C28 C 0.8890(2) 0.1169(2) 0.5329(2) 0.0289(6) Uani 1 d . .
C29 C 0.9834(2) 0.1777(2) 0.5126(2) 0.0276(6) Uani 1 d . .
C30 C 0.9956(3) 0.2695(2) 0.3404(2) 0.0468(8) Uani 1 d . .
H30A H 1.0082(15) 0.3426(4) 0.3095(7) 0.070 Uiso 1 calc R .
H30B H 0.9214(4) 0.2574(15) 0.3542(2) 0.070 Uiso 1 calc R .
H30C H 1.0329(11) 0.2288(11) 0.3008(6) 0.070 Uiso 1 calc R .
C31 C 0.8315(2) 0.5275(2) 0.1860(2) 0.0313(6) Uani 1 d . .
C32 C 0.9235(2) 0.4984(2) 0.1290(2) 0.0354(6) Uani 1 d . .
H32 H 0.9164(2) 0.4749(2) 0.0803(2) 0.043 Uiso 1 calc R .
C33 C 1.0240(2) 0.5029(2) 0.1419(2) 0.0395(7) Uani 1 d . .
H33 H 1.0822(2) 0.4816(2) 0.1030(2) 0.047 Uiso 1 calc R .
C34 C 1.0378(2) 0.5392(2) 0.2125(2) 0.0406(7) Uani 1 d . .
H34 H 1.1051(2) 0.5437(2) 0.2209(2) 0.049 Uiso 1 calc R .
C35 C 0.9505(2) 0.5686(2) 0.2701(2) 0.0434(7) Uani 1 d . .
H35 H 0.9585(2) 0.5929(2) 0.3181(2) 0.052 Uiso 1 calc R .
C36 C 0.8498(2) 0.5620(2) 0.2570(2) 0.0389(7) Uani 1 d . .
H36 H 0.7921(2) 0.5816(2) 0.2975(2) 0.047 Uiso 1 calc R .
C37 C 0.7210(2) 0.5874(2) 0.0553(2) 0.0300(6) Uani 1 d . .
C38 C 0.6723(2) 0.5594(2) -0.0044(2) 0.0350(6) Uani 1 d . .
H38 H 0.6314(2) 0.4999(2) 0.0194(2) 0.042 Uiso 1 calc R .
C39 C 0.6815(2) 0.6155(2) -0.0974(2) 0.0398(7) Uani 1 d . .
H39 H 0.6482(2) 0.5925(2) -0.1340(2) 0.048 Uiso 1 calc R .
C40 C 0.7400(2) 0.7052(2) -0.1355(2) 0.0396(7) Uani 1 d . .
H40 H 0.7464(2) 0.7432(2) -0.1977(2) 0.048 Uiso 1 calc R .
C41 C 0.7889(2) 0.7375(2) -0.0795(2) 0.0382(7) Uani 1 d . .
H41 H 0.8283(2) 0.7980(2) -0.1037(2) 0.046 Uiso 1 calc R .
C42 C 0.7792(2) 0.6796(2) 0.0130(2) 0.0354(6) Uani 1 d . .
H42 H 0.8130(2) 0.7031(2) 0.0490(2) 0.042 Uiso 1 calc R .
C43 C 0.6270(2) 0.5812(2) 0.2326(2) 0.0317(6) Uani 1 d . .
C44 C 0.5662(2) 0.5261(2) 0.3185(2) 0.0426(7) Uani 1 d . .
H44 H 0.5714(2) 0.4532(2) 0.3367(2) 0.051 Uiso 1 calc R .
C45 C 0.4982(3) 0.5748(3) 0.3781(2) 0.0481(8) Uani 1 d . .
H45 H 0.4582(3) 0.5347(3) 0.4342(2) 0.058 Uiso 1 calc R .
C46 C 0.4900(2) 0.6831(2) 0.3541(2) 0.0412(7) Uani 1 d . .
H46 H 0.4459(2) 0.7164(2) 0.3942(2) 0.049 Uiso 1 calc R .
C47 C 0.5482(2) 0.7410(2) 0.2697(2) 0.0380(7) Uani 1 d . .
H47 H 0.5429(2) 0.8139(2) 0.2521(2) 0.046 Uiso 1 calc R .
C48 C 0.6144(2) 0.6904(2) 0.2113(2) 0.0339(6) Uani 1 d . .
H48 H 0.6527(2) 0.7312(2) 0.1547(2) 0.041 Uiso 1 calc R .
C49 C 0.6798(2) 0.4005(2) 0.1886(2) 0.0315(6) Uani 1 d . .
C50 C 0.7460(2) 0.3127(2) 0.2099(2) 0.0326(6) Uani 1 d . .
H50 H 0.8136(2) 0.3224(2) 0.2148(2) 0.039 Uiso 1 calc R .
C51 C 0.7152(2) 0.2110(2) 0.2244(2) 0.0384(7) Uani 1 d . .
H51 H 0.7625(2) 0.1550(2) 0.2381(2) 0.046 Uiso 1 calc R .
C52 C 0.6163(2) 0.1927(2) 0.2187(2) 0.0406(7) Uani 1 d . .
H52 H 0.5964(2) 0.1250(2) 0.2270(2) 0.049 Uiso 1 calc R .
C53 C 0.5467(2) 0.2765(2) 0.2003(2) 0.0421(7) Uani 1 d . .
H53 H 0.4787(2) 0.2655(2) 0.1973(2) 0.050 Uiso 1 calc R .
C54 C 0.5782(2) 0.3777(2) 0.1861(2) 0.0396(7) Uani 1 d . .
H54 H 0.5296(2) 0.4328(2) 0.1744(2) 0.048 Uiso 1 calc R .
C55 C 0.5668(3) 0.9358(3) 0.9171(2) 0.0462(8) Uani 1 d . .
C56 C 0.5294(3) 0.8381(2) 0.9840(2) 0.0576(9) Uani 1 d . .
H56A H 0.5880(3) 0.7899(7) 0.9927(12) 0.086 Uiso 1 calc R .
H56B H 0.4805(14) 0.8090(9) 0.9617(8) 0.086 Uiso 1 calc R .
H56C H 0.4949(16) 0.8503(4) 1.0421(5) 0.086 Uiso 1 calc R .
C57 C 0.5248(3) 0.8784(3) 0.4661(3) 0.0516(8) Uani 1 d . .
C58 C 0.4562(4) 0.8163(3) 0.5503(3) 0.0827(13) Uani 1 d . .
H58A H 0.4972(5) 0.7622(15) 0.5846(10) 0.124 Uiso 1 calc R .
H58B H 0.4033(14) 0.7850(19) 0.5342(3) 0.124 Uiso 1 calc R .
H58C H 0.4228(18) 0.8608(5) 0.5878(10) 0.124 Uiso 1 calc R .
C59 C 0.8224(7) 0.3937(4) 0.5028(4) 0.108(2) Uani 1 d . .
C60 C 0.9010(5) 0.4265(4) 0.5305(4) 0.120(3) Uani 0.40(5) d P .
N9A N 0.9010(5) 0.4265(4) 0.5305(4) 0.120(3) Uani 0.56(5) d P .
B B 0.7141(2) 0.5227(2) 0.1660(2) 0.0318(7) Uani 1 d . .

loop_
_atom_type_symbol
_atom_type_description
_atom_type_scat_dispersion_real
_atom_type_scat_dispersion_imag
_atom_type_scat_source
Fe Fe 0.3463 0.8444 'International Tables Vol C Tables 4.2.6.8 and 6.1.1.4'
C C 0.0033 0.0016 'International Tables Vol C Tables 4.2.6.8 and 6.1.1.4'
H H 0.0000 0.0000 'International Tables Vol C Tables 4.2.6.8 and 6.1.1.4'
N N 0.0061 0.0033 'International Tables Vol C Tables 4.2.6.8 and 6.1.1.4'
Cl Cl 0.1484 0.1585 'International Tables Vol C Tables 4.2.6.8 and 6.1.1.4'
B B 0.0013 0.0007 'International Tables Vol C Tables 4.2.6.8 and 6.1.1.4'

loop_
_geom_angle_atom_site_label_1
_geom_angle_atom_site_label_2
_geom_angle_atom_site_label_3
_geom_angle
_geom_angle_site_symmetry_1
_geom_angle_site_symmetry_3
_geom_angle_publ_flag
N3 Fe N1 131.87(8) . . y
N3 Fe N4 82.07(8) . . y
N1 Fe N4 85.75(8) . . y
N3 Fe N2 86.06(8) . . y
N1 Fe N2 81.89(8) . . y
N4 Fe N2 150.03(8) . . y
N3 Fe Cl 113.47(6) . . y
N1 Fe Cl 114.65(6) . . y
N4 Fe Cl 104.00(6) . . y
N2 Fe Cl 105.97(6) . . y
C29 N1 C1 106.2(2) . . y
C29 N1 Fe 126.7(2) . . y
C1 N1 Fe 126.8(2) . . y
C22 N2 C23 117.1(2) . . y
C22 N2 Fe 129.7(2) . . y
C23 N2 Fe 113.2(2) . . y
C14 N3 C21 106.1(2) . . y
C14 N3 Fe 127.0(2) . . y
C21 N3 Fe 126.8(2) . . y
C7 N4 C8 116.7(2) . . y
C7 N4 Fe 130.4(2) . . y
C8 N4 Fe 112.9(2) . . y
C29 N5 C2 107.5(2) . . y
C29 N5 C30 128.1(2) . . y
C2 N5 C30 124.1(2) . . y
C14 N6 C16 107.9(2) . . y
C14 N6 C15 129.3(2) . . y
C16 N6 C15 122.6(2) . . y
N1 C1 C2 109.4(2) . . y
N1 C1 C6 129.3(2) . . y
C2 C1 C6 121.3(2) . . y
N5 C2 C3 132.4(2) . . y
N5 C2 C1 105.6(2) . . y
C3 C2 C1 122.0(3) . . y
C4 C3 C2 116.9(3) . . y
C4 C3 H3 121.6(2) . . n
C2 C3 H3 121.6(2) . . n
C3 C4 C5 121.8(3) . . y
C3 C4 H4 119.1(2) . . n
C5 C4 H4 119.1(2) . . n
C6 C5 C4 122.1(3) . . y
C6 C5 H5 119.0(2) . . n
C4 C5 H5 119.0(2) . . n
C5 C6 C1 116.0(2) . . y
C5 C6 C7 120.7(2) . . y
C1 C6 C7 123.3(2) . . y
N4 C7 C6 123.7(2) . . y
N4 C7 H7 118.15(14) . . n
C6 C7 H7 118.15(14) . . n
C9 C8 C13 119.8(2) . . y
C9 C8 N4 119.3(2) . . y
C13 C8 N4 120.8(2) . . y
C10 C9 C8 120.6(3) . . y
C10 C9 H9 119.7(2) . . n
C8 C9 H9 119.68(15) . . n
C11 C10 C9 120.4(3) . . y
C11 C10 H10 119.8(2) . . n
C9 C10 H10 119.8(2) . . n
C10 C11 C12 119.5(2) . . y
C10 C11 H11 120.2(2) . . n
C12 C11 H11 120.2(2) . . n
C11 C12 C13 121.4(2) . . y
C11 C12 H12 119.3(2) . . n
C13 C12 H12 119.28(15) . . n
C12 C13 C8 118.2(2) . . y
C12 C13 C14 120.4(2) . . y
C8 C13 C14 121.4(2) . . y
N3 C14 N6 110.9(2) . . y
N3 C14 C13 122.6(2) . . y
N6 C14 C13 126.4(2) . . y
N6 C15 H15A 109.47(13) . . n
N6 C15 H15B 109.47(13) . . n
H15A C15 H15B 109.5 . . n
N6 C15 H15C 109.47(13) . . n
H15A C15 H15C 109.5 . . n
H15B C15 H15C 109.5 . . n
C17 C16 N6 132.0(2) . . y
C17 C16 C21 122.6(2) . . y
N6 C16 C21 105.4(2) . . y
C18 C17 C16 116.4(2) . . y
C18 C17 H17 121.8(2) . . n
C16 C17 H17 121.79(15) . . n
C17 C18 C19 122.0(2) . . y
C17 C18 H18 119.0(2) . . n
C19 C18 H18 119.0(2) . . n
C20 C19 C18 121.7(2) . . y
C20 C19 H19 119.17(15) . . n
C18 C19 H19 119.2(2) . . n
C19 C20 C21 116.4(2) . . y
C19 C20 C22 120.6(2) . . y
C21 C20 C22 122.9(2) . . y
N3 C21 C16 109.7(2) . . y
N3 C21 C20 129.5(2) . . y
C16 C21 C20 120.8(2) . . y
N2 C22 C20 124.2(2) . . y
N2 C22 H22 117.88(14) . . n
C20 C22 H22 117.88(15) . . n
C24 C23 C28 120.3(2) . . y
C24 C23 N2 119.6(2) . . y
C28 C23 N2 120.0(2) . . y
C25 C24 C23 120.3(3) . . y
C25 C24 H24 119.9(2) . . n
C23 C24 H24 119.9(2) . . n
C26 C25 C24 120.2(3) . . y
C26 C25 H25 119.9(2) . . n
C24 C25 H25 119.9(2) . . n
C25 C26 C27 120.2(2) . . y
C25 C26 H26 119.9(2) . . n
C27 C26 H26 119.9(2) . . n
C26 C27 C28 120.7(3) . . y
C26 C27 H27 119.6(2) . . n
C28 C27 H27 119.6(2) . . n
C27 C28 C23 118.3(2) . . y
C27 C28 C29 120.5(2) . . y
C23 C28 C29 121.2(2) . . y
N1 C29 N5 111.2(2) . . y
N1 C29 C28 122.7(2) . . y
N5 C29 C28 126.0(2) . . y
N5 C30 H30A 109.47(14) . . n
N5 C30 H30B 109.5(2) . . n
H30A C30 H30B 109.5 . . n
N5 C30 H30C 109.5(2) . . n
H30A C30 H30C 109.5 . . n
H30B C30 H30C 109.5 . . n
C36 C31 C32 114.3(2) . . y
C36 C31 B 124.6(2) . . y
C32 C31 B 121.1(2) . . y
C33 C32 C31 123.3(3) . . y
C33 C32 H32 118.4(2) . . n
C31 C32 H32 118.4(2) . . n
C34 C33 C32 120.0(3) . . y
C34 C33 H33 120.0(2) . . n
C32 C33 H33 120.0(2) . . n
C35 C34 C33 118.9(3) . . y
C35 C34 H34 120.6(2) . . n
C33 C34 H34 120.6(2) . . n
C34 C35 C36 120.3(3) . . y
C34 C35 H35 119.9(2) . . n
C36 C35 H35 119.9(2) . . n
C35 C36 C31 123.2(3) . . y
C35 C36 H36 118.4(2) . . n
C31 C36 H36 118.4(2) . . n
C38 C37 C42 113.7(2) . . y
C38 C37 B 125.7(2) . . y
C42 C37 B 120.5(2) . . y
C39 C38 C37 123.7(3) . . y
C39 C38 H38 118.2(2) . . n
C37 C38 H38 118.2(2) . . n
C40 C39 C38 120.3(3) . . y
C40 C39 H39 119.9(2) . . n
C38 C39 H39 119.9(2) . . n
C39 C40 C41 118.6(3) . . y
C39 C40 H40 120.7(2) . . n
C41 C40 H40 120.7(2) . . n
C40 C41 C42 120.0(3) . . y
C40 C41 H41 120.0(2) . . n
C42 C41 H41 120.0(2) . . n
C41 C42 C37 123.7(3) . . y
C41 C42 H42 118.1(2) . . n
C37 C42 H42 118.1(2) . . n
C44 C43 C48 114.4(2) . . y
C44 C43 B 122.6(2) . . y
C48 C43 B 122.8(2) . . y
C45 C44 C43 123.2(3) . . y
C45 C44 H44 118.4(2) . . n
C43 C44 H44 118.4(2) . . n
C46 C45 C44 119.9(3) . . y
C46 C45 H45 120.0(2) . . n
C44 C45 H45 120.0(2) . . n
C47 C46 C45 119.1(3) . . y
C47 C46 H46 120.5(2) . . n
C45 C46 H46 120.5(2) . . n
C46 C47 C48 119.8(3) . . y
C46 C47 H47 120.1(2) . . n
C48 C47 H47 120.1(2) . . n
C47 C48 C43 123.6(3) . . y
C47 C48 H48 118.2(2) . . n
C43 C48 H48 118.2(2) . . n
C50 C49 C54 114.4(2) . . y
C50 C49 B 124.7(2) . . y
C54 C49 B 120.9(2) . . y
C49 C50 C51 122.8(3) . . y
C49 C50 H50 118.6(2) . . n
C51 C50 H50 118.6(2) . . n
C52 C51 C50 120.7(3) . . y
C52 C51 H51 119.6(2) . . n
C50 C51 H51 119.6(2) . . n
C51 C52 C53 118.8(3) . . y
C51 C52 H52 120.6(2) . . n
C53 C52 H52 120.6(2) . . n
C52 C53 C54 120.0(3) . . y
C52 C53 H53 120.0(2) . . n
C54 C53 H53 120.0(2) . . n
C53 C54 C49 123.2(3) . . y
C53 C54 H54 118.4(2) . . n
C49 C54 H54 118.4(2) . . n
N7 C55 C56 178.6(4) . . y
C55 C56 H56A 109.5(2) . . n
C55 C56 H56B 109.5(2) . . n
H56A C56 H56B 109.5 . . n
C55 C56 H56C 109.5(2) . . n
H56A C56 H56C 109.5 . . n
H56B C56 H56C 109.5 . . n
N8 C57 C58 179.9(3) . . y
C57 C58 H58A 109.5(2) . . n
C57 C58 H58B 109.5(2) . . n
H58A C58 H58B 109.5 . . n
C57 C58 H58C 109.5(2) . . n
H58A C58 H58C 109.5 . . n
H58B C58 H58C 109.5 . . n
C60A C59 N9 0.0(7) . . y
C60A C59 N9A 178.1(5) . . y
N9 C59 N9A 178.1(5) . . y
C60A C59 C60 178.1(5) . . y
N9 C59 C60 178.1(5) . . y
N9A C59 C60 0.0(5) . . y
C49 B C31 111.3(2) . . y
C49 B C43 109.4(2) . . y
C31 B C43 108.6(2) . . y
C49 B C37 110.6(2) . . y
C31 B C37 107.0(2) . . y
C43 B C37 109.9(2) . . y

loop_
_geom_bond_atom_site_label_1
_geom_bond_atom_site_label_2
_geom_bond_distance
_geom_bond_site_symmetry_2
_geom_bond_publ_flag
Fe N3 2.049(2) . y
Fe N1 2.057(2) . y
Fe N4 2.198(2) . y
Fe N2 2.203(2) . y
Fe Cl 2.2508(7) . y
N1 C29 1.341(3) . y
N1 C1 1.376(3) . y
N2 C22 1.285(3) . y
N2 C23 1.439(3) . y
N3 C14 1.343(3) . y
N3 C21 1.376(3) . y
N4 C7 1.288(3) . y
N4 C8 1.437(3) . y
N5 C29 1.359(3) . y
N5 C2 1.388(3) . y
N5 C30 1.475(3) . y
N6 C14 1.358(3) . y
N6 C16 1.386(3) . y
N6 C15 1.471(3) . y
N7 C55 1.128(4) . y
N8 C57 1.130(4) . y
N9 C59 1.315(10) . y
C60A C59 1.315(10) . y
C1 C2 1.395(3) . y
C1 C6 1.406(4) . y
C2 C3 1.393(4) . y
C3 C4 1.376(4) . y
C3 H3 0.93 . n
C4 C5 1.397(4) . y
C4 H4 0.93 . n
C5 C6 1.396(4) . y
C5 H5 0.93 . n
C6 C7 1.450(3) . y
C7 H7 0.93 . n
C8 C9 1.384(4) . y
C8 C13 1.411(3) . y
C9 C10 1.381(4) . y
C9 H9 0.93 . n
C10 C11 1.380(4) . y
C10 H10 0.93 . n
C11 C12 1.382(4) . y
C11 H11 0.93 . n
C12 C13 1.395(3) . y
C12 H12 0.93 . n
C13 C14 1.470(3) . y
C15 H15A 0.96 . n
C15 H15B 0.96 . n
C15 H15C 0.96 . n
C16 C17 1.385(3) . y
C16 C21 1.394(3) . y
C17 C18 1.379(4) . y
C17 H17 0.93 . n
C18 C19 1.398(4) . y
C18 H18 0.93 . n
C19 C20 1.392(4) . y
C19 H19 0.93 . n
C20 C21 1.404(3) . y
C20 C22 1.450(3) . y
C22 H22 0.93 . n
C23 C24 1.385(4) . y
C23 C28 1.406(4) . y
C24 C25 1.384(4) . y
C24 H24 0.93 . n
C25 C26 1.378(4) . y
C25 H25 0.93 . n
C26 C27 1.381(4) . y
C26 H26 0.93 . n
C27 C28 1.403(3) . y
C27 H27 0.93 . n
C28 C29 1.461(4) . y
C30 H30A 0.96 . n
C30 H30B 0.96 . n
C30 H30C 0.96 . n
C31 C36 1.396(4) . y
C31 C32 1.409(4) . y
C31 B 1.650(4) . y
C32 C33 1.387(4) . y
C32 H32 0.93 . n
C33 C34 1.383(4) . y
C33 H33 0.93 . n
C34 C35 1.375(4) . y
C34 H34 0.93 . n
C35 C36 1.395(4) . y
C35 H35 0.93 . n
C36 H36 0.93 . n
C37 C38 1.398(4) . y
C37 C42 1.406(4) . y
C37 B 1.654(4) . y
C38 C39 1.388(4) . y
C38 H38 0.93 . n
C39 C40 1.379(4) . y
C39 H39 0.93 . n
C40 C41 1.383(4) . y
C40 H40 0.93 . n
C41 C42 1.386(4) . y
C41 H41 0.93 . n
C42 H42 0.93 . n
C43 C44 1.396(4) . y
C43 C48 1.400(4) . y
C43 B 1.653(4) . y
C44 C45 1.390(4) . y
C44 H44 0.93 . n
C45 C46 1.382(4) . y
C45 H45 0.93 . n
C46 C47 1.379(4) . y
C46 H46 0.93 . n
C47 C48 1.382(4) . y
C47 H47 0.93 . n
C48 H48 0.93 . n
C49 C50 1.394(4) . y
C49 C54 1.403(4) . y
C49 B 1.650(4) . y
C50 C51 1.394(4) . y
C50 H50 0.93 . n
C51 C52 1.369(4) . y
C51 H51 0.93 . n
C52 C53 1.378(4) . y
C52 H52 0.93 . n
C53 C54 1.392(4) . y
C53 H53 0.93 . n
C54 H54 0.93 . n
C55 C56 1.439(4) . y
C56 H56A 0.96 . n
C56 H56B 0.96 . n
C56 H56C 0.96 . n
C57 C58 1.454(5) . y
C58 H58A 0.96 . n
C58 H58B 0.96 . n
C58 H58C 0.96 . n
C59 N9A 1.362(10) . y
C59 C60 1.362(10) . y
